data_4101056
_journal_name_full 'Journal of the American Chemical Society'
_journal_year 2006
_chemical_formula_moiety 'C23 H15 N'
_chemical_formula_sum 'C23 H15 N'
_chemical_formula_weight 305.36
_space_group_IT_number 15
_symmetry_cell_setting monoclinic
_symmetry_space_group_name_Hall '-C 2yc'
_symmetry_space_group_name_H-M 'C 1 2/c 1'
_cell_angle_alpha 90.00
_cell_angle_beta 100.554(12)
_cell_angle_gamma 90.00
_cell_formula_units_Z 8
_cell_length_a 15.321(4)
_cell_length_b 12.9092(18)
_cell_length_c 16.115(3)
_cell_measurement_temperature 100(2)
_cell_volume 3133.4(11)
_diffrn_ambient_temperature 100(2)
_exptl_crystal_density_diffrn 1.295
_cod_depositor_comments
;
The following automatic conversions were performed:
'_symmetry_cell_setting' value 'Monoclinic' changed to 'monoclinic'
according to '/home/saulius/struct/CIF-dictionaries/cif_core.dic'
dictionary named 'cif_core.dic' version 2.4.1 from 2010-06-29.

Automatic conversion script
Id: cif_fix_enum 1527 2010-12-29 10:47:43Z saulius 
;
_cod_original_sg_symbol_H-M 'C 2/c'
_cod_database_code 4101056

loop_
_symmetry_equiv_pos_as_xyz
'x, y, z'
'-x, y, -z+1/2'
'x+1/2, y+1/2, z'
'-x+1/2, y+1/2, -z+1/2'
'-x, -y, -z'
'x, -y, z-1/2'
'-x+1/2, -y+1/2, -z'
'x+1/2, -y+1/2, z-1/2'

loop_
_atom_site_label
_atom_site_type_symbol
_atom_site_fract_x
_atom_site_fract_y
_atom_site_fract_z
_atom_site_U_iso_or_equiv
_atom_site_adp_type
_atom_site_occupancy
_atom_site_symmetry_multiplicity
_atom_site_calc_flag
_atom_site_refinement_flags
_atom_site_disorder_assembly
_atom_site_disorder_group
C1 C 0.16172(17) -0.15977(18) 0.33985(15) 0.0226(5) Uani 1 1 d . . .
H1 H 0.2080 -0.2046 0.3301 0.027 Uiso 1 1 calc R . .
C2 C 0.18031(15) -0.05394(17) 0.34990(13) 0.0176(5) Uani 1 1 d . . .
C3 C 0.27247(15) -0.01759(17) 0.35111(14) 0.0183(5) Uani 1 1 d . . .
C4 C 0.34095(17) -0.06104(19) 0.40996(15) 0.0238(5) Uani 1 1 d . . .
H4 H 0.3269 -0.1093 0.4500 0.029 Uiso 1 1 calc R . .
C5 C 0.42862(17) -0.0354(2) 0.41122(17) 0.0294(6) Uani 1 1 d D . .
H5 H 0.4731(16) -0.067(2) 0.4503(15) 0.035 Uiso 1 1 d D . .
C6 C 0.44949(17) 0.0358(2) 0.35471(18) 0.0322(6) Uani 1 1 d D . .
H6 H 0.5086(13) 0.054(2) 0.3548(18) 0.039 Uiso 1 1 d D . .
C7 C 0.38320(17) 0.0803(2) 0.29613(17) 0.0271(6) Uani 1 1 d . . .
H7 H 0.3984 0.1295 0.2573 0.032 Uiso 1 1 calc R . .
C8 C 0.29409(16) 0.05427(17) 0.29293(15) 0.0198(5) Uani 1 1 d . . .
C9 C 0.22587(15) 0.09869(16) 0.22411(14) 0.0173(5) Uani 1 1 d . . .
C10 C 0.23323(17) 0.07807(18) 0.14064(15) 0.0229(5) Uani 1 1 d . . .
H10 H 0.2790 0.0334 0.1295 0.028 Uiso 1 1 calc R . .
C11 C 0.17504(17) 0.12152(19) 0.07377(15) 0.0243(5) Uani 1 1 d D . .
H11 H 0.1817(18) 0.107(2) 0.0181(12) 0.029 Uiso 1 1 d D . .
C12 C 0.10904(17) 0.18691(19) 0.08955(16) 0.0231(5) Uani 1 1 d D . .
H12 H 0.0673(15) 0.2181(19) 0.0459(14) 0.028 Uiso 1 1 d D . .
C13 C 0.10058(16) 0.20892(18) 0.17162(15) 0.0206(5) Uani 1 1 d . . .
H13 H 0.0550 0.2546 0.1818 0.025 Uiso 1 1 calc R . .
C14 C 0.15800(15) 0.16499(17) 0.23992(14) 0.0177(5) Uani 1 1 d . . .
C15 C 0.14937(15) 0.19538(17) 0.32731(14) 0.0176(5) Uani 1 1 d . . .
C16 C 0.15801(16) 0.29990(18) 0.35016(16) 0.0227(5) Uani 1 1 d . . .
H16 H 0.1704 0.3493 0.3101 0.027 Uiso 1 1 calc R . .
C17 C 0.14902(17) 0.3328(2) 0.42934(18) 0.0274(6) Uani 1 1 d D . .
H17 H 0.1541(19) 0.4023(14) 0.4437(17) 0.033 Uiso 1 1 d D . .
C18 C 0.13087(17) 0.2617(2) 0.48804(17) 0.0269(6) Uani 1 1 d D . .
H18 H 0.1256(18) 0.283(2) 0.5436(12) 0.032 Uiso 1 1 d D . .
C19 C 0.12006(16) 0.15874(19) 0.46632(15) 0.0223(5) Uani 1 1 d . . .
H19 H 0.1062 0.1105 0.5065 0.027 Uiso 1 1 calc R . .
C20 C 0.12908(15) 0.12382(17) 0.38634(14) 0.0171(5) Uani 1 1 d . . .
C21 C 0.11259(15) 0.01176(17) 0.36583(14) 0.0175(5) Uani 1 1 d . . .
C22 C 0.02988(16) -0.03163(18) 0.36915(14) 0.0213(5) Uani 1 1 d . . .
H22 H -0.0172 0.0116 0.3792 0.026 Uiso 1 1 calc R . .
C23 C 0.01580(18) -0.13638(19) 0.35802(16) 0.0254(5) Uani 1 1 d D . .
H23 H -0.0400(13) -0.166(2) 0.3608(17) 0.030 Uiso 1 1 d D . .
N1 N 0.08146(16) -0.20196(17) 0.34326(15) 0.0337(5) Uani 1 1 d . . .

loop_
_atom_site_aniso_label
_atom_site_aniso_U_11
_atom_site_aniso_U_22
_atom_site_aniso_U_33
_atom_site_aniso_U_23
_atom_site_aniso_U_13
_atom_site_aniso_U_12
C1 0.0273(13) 0.0190(11) 0.0232(12) 0.0020(10) 0.0090(10) 0.0065(10)
C2 0.0213(12) 0.0196(11) 0.0126(11) 0.0017(9) 0.0053(9) 0.0030(9)
C3 0.0220(12) 0.0169(11) 0.0169(11) -0.0050(9) 0.0054(9) 0.0047(9)
C4 0.0276(14) 0.0225(12) 0.0214(12) -0.0028(10) 0.0045(10) 0.0074(10)
C5 0.0223(14) 0.0324(14) 0.0305(14) -0.0059(11) -0.0033(11) 0.0091(11)
C6 0.0168(13) 0.0397(16) 0.0400(16) -0.0081(13) 0.0048(12) 0.0012(11)
C7 0.0268(14) 0.0288(13) 0.0274(14) -0.0031(11) 0.0097(11) -0.0013(11)
C8 0.0216(12) 0.0188(11) 0.0199(12) -0.0058(9) 0.0063(9) 0.0024(9)
C9 0.0202(12) 0.0143(10) 0.0188(11) -0.0004(9) 0.0068(9) -0.0032(9)
C10 0.0283(13) 0.0184(11) 0.0245(13) -0.0034(9) 0.0111(10) -0.0033(10)
C11 0.0329(15) 0.0245(12) 0.0165(12) -0.0036(10) 0.0075(10) -0.0110(10)
C12 0.0237(13) 0.0230(12) 0.0210(12) 0.0045(10) -0.0006(10) -0.0078(10)
C13 0.0191(12) 0.0181(11) 0.0250(13) 0.0010(9) 0.0050(10) -0.0039(9)
C14 0.0210(12) 0.0149(10) 0.0182(11) 0.0008(9) 0.0057(9) -0.0051(9)
C15 0.0143(11) 0.0186(11) 0.0198(12) -0.0015(9) 0.0027(9) 0.0027(9)
C16 0.0219(13) 0.0195(12) 0.0279(13) -0.0002(10) 0.0080(10) -0.0011(9)
C17 0.0237(13) 0.0216(12) 0.0372(15) -0.0129(11) 0.0066(11) -0.0006(10)
C18 0.0237(13) 0.0339(14) 0.0238(13) -0.0118(11) 0.0060(10) 0.0039(11)
C19 0.0203(12) 0.0270(12) 0.0196(12) 0.0015(10) 0.0040(10) 0.0056(10)
C20 0.0144(11) 0.0192(11) 0.0178(11) -0.0013(9) 0.0029(9) 0.0039(9)
C21 0.0223(12) 0.0190(11) 0.0119(10) 0.0033(9) 0.0051(9) 0.0027(9)
C22 0.0225(13) 0.0252(12) 0.0173(12) 0.0040(9) 0.0066(9) 0.0054(10)
C23 0.0247(13) 0.0254(12) 0.0264(13) 0.0072(10) 0.0056(11) -0.0046(10)
N1 0.0389(14) 0.0287(12) 0.0340(13) 0.0045(10) 0.0082(11) 0.0004(10)

loop_
_geom_bond_atom_site_label_1
_geom_bond_atom_site_label_2
_geom_bond_distance
_geom_bond_site_symmetry_2
_geom_bond_publ_flag
C1 N1 1.355(3) . ?
C1 C2 1.399(3) . ?
C1 H1 0.9500 . ?
C2 C21 1.400(3) . ?
C2 C3 1.485(3) . ?
C3 C4 1.397(3) . ?
C3 C8 1.401(3) . ?
C4 C5 1.380(4) . ?
C4 H4 0.9500 . ?
C5 C6 1.372(4) . ?
C5 H5 0.933(17) . ?
C6 C7 1.379(4) . ?
C6 H6 0.935(17) . ?
C7 C8 1.398(3) . ?
C7 H7 0.9500 . ?
C8 C9 1.492(3) . ?
C9 C10 1.396(3) . ?
C9 C14 1.406(3) . ?
C10 C11 1.385(4) . ?
C10 H10 0.9500 . ?
C11 C12 1.376(4) . ?
C11 H11 0.940(17) . ?
C12 C13 1.382(3) . ?
C12 H12 0.949(17) . ?
C13 C14 1.397(3) . ?
C13 H13 0.9500 . ?
C14 C15 1.491(3) . ?
C15 C16 1.398(3) . ?
C15 C20 1.401(3) . ?
C16 C17 1.375(4) . ?
C16 H16 0.9500 . ?
C17 C18 1.382(4) . ?
C17 H17 0.926(17) . ?
C18 C19 1.377(3) . ?
C18 H18 0.952(17) . ?
C19 C20 1.396(3) . ?
C19 H19 0.9500 . ?
C20 C21 1.495(3) . ?
C21 C22 1.395(3) . ?
C22 C23 1.376(3) . ?
C22 H22 0.9500 . ?
C23 N1 1.368(3) . ?
C23 H23 0.945(17) . ?

loop_
_cod_related_entry_id
_cod_related_entry_database
_cod_related_entry_code
1 ChemSpider 30659970
